data_7218538
loop_
_publ_author_name
'Liu, Jiaqiang'
'Sun, Chang'
'Ma, Wenliang'
'Lu, Yu-Jing'
'Yu, Lin'
'Zhang, Kun'
'Zeng, Huaqiang'

_publ_section_title
;
 A Conformationally Switchable Fluorescent Oligophenol Foldamer for
 Selective Sensing of Copper(II) Ions
;
_journal_name_full 'RSC Adv.'
_journal_paper_doi 10.1039/C4RA11706A
_journal_year 2014
_chemical_formula_sum 'C25.13 H25.88 N3 Na O11'
_chemical_formula_weight 568.85
_chemical_name_systematic 'Trimer 5'
_space_group_IT_number 19
_symmetry_cell_setting orthorhombic
_symmetry_space_group_name_Hall 'P 2ac 2ab'
_symmetry_space_group_name_H-M 'P 21 21 21'
_atom_sites_solution_hydrogens geom
_atom_sites_solution_primary direct
_atom_sites_solution_secondary difmap
_audit_creation_method SHELXL-97
_cell_angle_alpha 90.00
_cell_angle_beta 90.00
_cell_angle_gamma 90.00
_cell_formula_units_Z 8
_cell_length_a 15.2734(12)
_cell_length_b 15.273
_cell_length_c 23.031(2)
_cell_measurement_reflns_used 2952
_cell_measurement_temperature 223(2)
_cell_measurement_theta_max 21.13
_cell_measurement_theta_min 2.21
_cell_volume 5372.5(6)
_computing_cell_refinement 'Bruker SMART'
_computing_data_collection 'Bruker SMART'
_computing_data_reduction 'Bruker SAINT'
_computing_molecular_graphics 'Bruker SHELXTL'
_computing_publication_material 'Bruker SHELXTL'
_computing_structure_refinement 'SHELXL-97 (Sheldrick, 1997)'
_computing_structure_solution 'SHELXS-97 (Sheldrick, 1990)'
_diffrn_ambient_temperature 223(2)
_diffrn_measured_fraction_theta_full 0.999
_diffrn_measured_fraction_theta_max 0.999
_diffrn_measurement_device_type 'CCD area detector'
_diffrn_measurement_method 'phi and omega scans'
_diffrn_radiation_monochromator graphite
_diffrn_radiation_source 'fine-focus sealed tube'
_diffrn_radiation_type MoK\a
_diffrn_radiation_wavelength 0.71073
_diffrn_reflns_av_R_equivalents 0.0722
_diffrn_reflns_av_sigmaI/netI 0.0742
_diffrn_reflns_limit_h_max 17
_diffrn_reflns_limit_h_min -18
_diffrn_reflns_limit_k_max 16
_diffrn_reflns_limit_k_min -18
_diffrn_reflns_limit_l_max 27
_diffrn_reflns_limit_l_min -25
_diffrn_reflns_number 31686
_diffrn_reflns_theta_full 25.00
_diffrn_reflns_theta_max 25.00
_diffrn_reflns_theta_min 1.60
_exptl_absorpt_coefficient_mu 0.125
_exptl_absorpt_correction_T_max 0.9950
_exptl_absorpt_correction_T_min 0.9659
_exptl_absorpt_correction_type 'Sadabs, (Sheldrick 2001)'
_exptl_crystal_colour Colourless
_exptl_crystal_density_diffrn 1.407
_exptl_crystal_density_meas ?
_exptl_crystal_density_method 'not measured'
_exptl_crystal_description Rod
_exptl_crystal_F_000 2373
_exptl_crystal_size_max 0.28
_exptl_crystal_size_mid 0.04
_exptl_crystal_size_min 0.04
_refine_diff_density_max 0.220
_refine_diff_density_min -0.202
_refine_diff_density_rms 0.050
_refine_ls_abs_structure_details 'Flack H D (1983), Acta Cryst. A39, 876-881'
_refine_ls_abs_structure_Flack 0.1(7)
_refine_ls_extinction_method none
_refine_ls_goodness_of_fit_ref 1.122
_refine_ls_hydrogen_treatment mixed
_refine_ls_matrix_type full
_refine_ls_number_parameters 762
_refine_ls_number_reflns 9464
_refine_ls_number_restraints 11
_refine_ls_restrained_S_all 1.122
_refine_ls_R_factor_all 0.1212
_refine_ls_R_factor_gt 0.0818
_refine_ls_shift/su_max 0.001
_refine_ls_shift/su_mean 0.000
_refine_ls_structure_factor_coef Fsqd
_refine_ls_weighting_details 'calc w=1/[\s^2^(Fo^2^)+(0.0658P)^2^+0.9184P] where P=(Fo^2^+2Fc^2^)/3'
_refine_ls_weighting_scheme calc
_refine_ls_wR_factor_gt 0.1553
_refine_ls_wR_factor_ref 0.1703
_reflns_number_gt 6457
_reflns_number_total 9464
_reflns_threshold_expression >2sigma(I)
_cod_data_source_file c4ra11706a2.cif
_cod_data_source_block 8429
_cod_depositor_comments
;
The following automatic conversions were performed:

'_symmetry_cell_setting' value 'Orthorhombic' changed to
'orthorhombic' according to
/usr/data/users/saulius/crontab/automatic-downloads/rss-feeds/RSC/lib/dictionaries/cif_core.dic
dictionary named 'cif_core.dic' version 2.4.2 from 2011-04-26.

Automatic conversion script
Id: cif_fix_values 2827 2014-09-09 07:05:25Z andrius 

The following automatic conversions were performed:

'_exptl_crystal_density_meas' value 'Not Measured' was changed to '?'
- the value is perceived as not measured.

Automatic conversion script
Id: cif_fix_values 3008 2015-01-20 13:52:24Z robertas 
;
_cod_original_cell_volume 5372.6(6)
_cod_original_sg_symbol_H-M P2(1)2(1)2(1)
_cod_database_code 7218538

loop_
_symmetry_equiv_pos_as_xyz
'x, y, z'
'-x+1/2, -y, z+1/2'
'-x, y+1/2, -z+1/2'
'x+1/2, -y+1/2, -z'

loop_
_atom_site_label
_atom_site_type_symbol
_atom_site_fract_x
_atom_site_fract_y
_atom_site_fract_z
_atom_site_U_iso_or_equiv
_atom_site_adp_type
_atom_site_occupancy
_atom_site_symmetry_multiplicity
_atom_site_calc_flag
_atom_site_refinement_flags
_atom_site_disorder_assembly
_atom_site_disorder_group
Na1 Na 0.65659(8) 0.23657(9) 0.52387(6) 0.0513(4) Uani 1 1 d . . .
Na2 Na 0.71905(8) 0.26211(9) 0.02225(6) 0.0458(4) Uani 1 1 d . . .
N1 N 0.70213(16) 0.1291(2) 0.38990(11) 0.0460(8) Uani 1 1 d D . .
H1N H 0.6765(16) 0.122(2) 0.4241(7) 0.055 Uiso 1 1 d D . .
N2 N 0.41436(15) 0.16366(18) 0.49365(12) 0.0404(8) Uani 1 1 d D . .
H2N H 0.4627(11) 0.1737(19) 0.5141(10) 0.048 Uiso 1 1 d D . .
N3 N 0.4585(3) 0.1120(3) 0.71957(14) 0.0967(16) Uani 1 1 d . . .
N4 N 0.76443(16) 0.3734(2) -0.10657(12) 0.0445(8) Uani 1 1 d D . .
H4N H 0.7436(17) 0.375(2) -0.0698(7) 0.053 Uiso 1 1 d D . .
N5 N 0.47501(15) 0.33985(18) -0.00438(10) 0.0355(7) Uani 1 1 d D . .
H5N H 0.5194(11) 0.3521(18) 0.0202(9) 0.043 Uiso 1 1 d D . .
N6 N 0.5215(2) 0.3893(3) 0.22262(14) 0.0785(13) Uani 1 1 d . . .
O1 O 0.93902(14) 0.09486(16) 0.54607(10) 0.0519(7) Uani 1 1 d . . .
O2 O 1.05266(14) 0.15737(17) 0.50312(11) 0.0562(8) Uani 1 1 d . . .
O3 O 0.78355(13) 0.12273(15) 0.49114(9) 0.0410(6) Uani 1 1 d . . .
O4 O 0.66572(16) 0.1440(2) 0.29532(11) 0.0805(10) Uani 1 1 d . . .
O5 O 0.57759(12) 0.14252(15) 0.46762(9) 0.0397(6) Uani 1 1 d . . .
O6 O 0.26559(14) 0.16630(17) 0.49084(11) 0.0555(8) Uani 1 1 d . . .
O7 O 0.48444(13) 0.12797(15) 0.59886(9) 0.0421(6) Uani 1 1 d . A .
O8 O 0.5258(3) 0.1555(4) 0.71478(19) 0.1108(18) Uani 0.761(4) 1 d P A 1
O9 O 0.4500(4) 0.0542(4) 0.7583(2) 0.127(2) Uani 0.761(4) 1 d P A 1
O8A O 0.5166(18) 0.0704(17) 0.7073(11) 0.189(10) Uiso 0.239(4) 1 d P A 2
O9A O 0.4411(12) 0.1188(14) 0.7608(9) 0.130(7) Uiso 0.239(4) 1 d P A 2
O10 O 0.6591(2) 0.2154(2) 0.62082(13) 0.0842(11) Uani 1 1 d D . .
H10A H 0.665(3) 0.2662(7) 0.6367(12) 0.101 Uiso 1 1 d D . .
O11 O 0.99943(14) 0.40276(16) 0.05136(10) 0.0500(7) Uani 1 1 d . . .
O12 O 1.11369(13) 0.34053(16) 0.00834(10) 0.0501(7) Uani 1 1 d . . .
O13 O 0.84534(13) 0.37523(14) -0.00488(9) 0.0380(6) Uani 1 1 d . . .
O14 O 0.73316(15) 0.3527(2) -0.20189(10) 0.0679(9) Uani 1 1 d . . .
O15 O 0.64053(12) 0.36081(15) -0.03063(9) 0.0384(6) Uani 1 1 d . . .
O16 O 0.32746(12) 0.33441(17) -0.00642(10) 0.0474(7) Uani 1 1 d . . .
O17 O 0.54751(14) 0.37482(15) 0.10002(10) 0.0444(7) Uani 1 1 d . . .
O18 O 0.5889(2) 0.3505(3) 0.21331(14) 0.1294(16) Uani 1 1 d . . .
O19 O 0.5113(3) 0.4316(3) 0.26414(16) 0.1365(17) Uani 1 1 d . . .
O20 O 0.7171(2) 0.2811(2) 0.11905(13) 0.0889(11) Uani 1 1 d D . .
H20A H 0.720(2) 0.2446(11) 0.1490(9) 0.107 Uiso 1 1 d D . .
H20B H 0.7549(14) 0.3184(13) 0.1352(13) 0.107 Uiso 1 1 d D . .
C1 C 0.8357(2) 0.1231(2) 0.44211(14) 0.0384(9) Uani 1 1 d . . .
C2 C 0.9267(2) 0.1262(2) 0.44617(15) 0.0422(10) Uani 1 1 d . . .
C3 C 0.9751(2) 0.1325(2) 0.39418(17) 0.0530(11) Uani 1 1 d . . .
H3 H 1.0365 0.1362 0.3957 0.064 Uiso 1 1 calc R . .
C4 C 0.9339(2) 0.1333(3) 0.34174(15) 0.0599(12) Uani 1 1 d . . .
H4 H 0.9667 0.1363 0.3073 0.072 Uiso 1 1 calc R . .
C5 C 0.8438(2) 0.1297(3) 0.33951(16) 0.0601(12) Uani 1 1 d . . .
H5 H 0.8158 0.1294 0.3032 0.072 Uiso 1 1 calc R . .
C6 C 0.7942(2) 0.1267(2) 0.38879(15) 0.0417(10) Uani 1 1 d . . .
C7 C 0.9786(2) 0.1284(2) 0.50088(15) 0.0388(9) Uani 1 1 d . . .
C8 C 0.9848(3) 0.0966(3) 0.60055(17) 0.0596(12) Uani 1 1 d . . .
H8A H 1.0388 0.0635 0.5971 0.089 Uiso 1 1 calc R . .
H8B H 0.9484 0.0707 0.6305 0.089 Uiso 1 1 calc R . .
H8C H 0.9982 0.1567 0.6108 0.089 Uiso 1 1 calc R . .
C9 C 0.7582(2) 0.0363(2) 0.50982(17) 0.0577(12) Uani 1 1 d . . .
H9A H 0.7170 0.0117 0.4822 0.087 Uiso 1 1 calc R . .
H9B H 0.7308 0.0399 0.5478 0.087 Uiso 1 1 calc R . .
H9C H 0.8096 -0.0008 0.5121 0.087 Uiso 1 1 calc R . .
C10 C 0.6457(2) 0.1422(3) 0.34610(15) 0.0522(11) Uani 1 1 d . . .
C11 C 0.52574(18) 0.1566(2) 0.42369(13) 0.0337(9) Uani 1 1 d . . .
C12 C 0.5534(2) 0.1574(3) 0.36564(14) 0.0463(10) Uani 1 1 d . . .
C13 C 0.4924(2) 0.1738(3) 0.32035(16) 0.0566(12) Uani 1 1 d . . .
H13 H 0.5111 0.1737 0.2815 0.068 Uiso 1 1 calc R . .
C14 C 0.4058(2) 0.1897(3) 0.33332(16) 0.0643(13) Uani 1 1 d . . .
H14 H 0.3659 0.2018 0.3033 0.077 Uiso 1 1 calc R . .
C15 C 0.3772(2) 0.1881(3) 0.39076(16) 0.0526(11) Uani 1 1 d . . .
H15 H 0.3179 0.1986 0.3992 0.063 Uiso 1 1 calc R . .
C16 C 0.4338(2) 0.1715(2) 0.43428(13) 0.0355(9) Uani 1 1 d . . .
C17 C 0.3341(2) 0.1599(2) 0.51881(16) 0.0406(10) Uani 1 1 d . . .
C18 C 0.4006(2) 0.1317(2) 0.61970(16) 0.0507(11) Uani 1 1 d . . .
C19 C 0.3302(2) 0.1464(2) 0.58359(15) 0.0438(10) Uani 1 1 d . A .
C20 C 0.2458(3) 0.1472(3) 0.60665(19) 0.0721(14) Uani 1 1 d . . .
H20 H 0.1979 0.1548 0.5815 0.087 Uiso 1 1 calc R A .
C21 C 0.2310(3) 0.1374(4) 0.6645(2) 0.0991(19) Uani 1 1 d . A .
H21 H 0.1736 0.1391 0.6792 0.119 Uiso 1 1 calc R . .
C22 C 0.2996(3) 0.1250(4) 0.7006(2) 0.0956(18) Uani 1 1 d . . .
H22 H 0.2894 0.1185 0.7406 0.115 Uiso 1 1 calc R A .
C23 C 0.3861(3) 0.1216(3) 0.67952(17) 0.0699(14) Uani 1 1 d . A .
C24 C 0.5169(3) 0.0403(3) 0.5922(2) 0.0752(15) Uani 1 1 d . . .
H24A H 0.5360 0.0182 0.6296 0.113 Uiso 1 1 calc R A .
H24B H 0.5659 0.0404 0.5654 0.113 Uiso 1 1 calc R . .
H24C H 0.4707 0.0031 0.5770 0.113 Uiso 1 1 calc R . .
C25 C 0.89787(18) 0.3767(2) -0.05307(13) 0.0320(8) Uani 1 1 d . . .
C26 C 0.9891(2) 0.3713(2) -0.04921(14) 0.0390(9) Uani 1 1 d . . .
C27 C 1.0370(2) 0.3685(2) -0.09976(14) 0.0466(10) Uani 1 1 d . . .
H27 H 1.0983 0.3641 -0.0976 0.056 Uiso 1 1 calc R . .
C28 C 0.9979(2) 0.3718(3) -0.15261(16) 0.0579(12) Uani 1 1 d . . .
H28 H 1.0327 0.3714 -0.1863 0.069 Uiso 1 1 calc R . .
C29 C 0.9083(2) 0.3757(3) -0.15772(16) 0.0512(11) Uani 1 1 d . . .
H29 H 0.8818 0.3787 -0.1945 0.061 Uiso 1 1 calc R . .
C30 C 0.85724(19) 0.3753(2) -0.10716(15) 0.0415(10) Uani 1 1 d . . .
C31 C 1.0402(2) 0.3695(2) 0.00590(15) 0.0400(9) Uani 1 1 d . . .
C32 C 1.0461(3) 0.4001(3) 0.10616(16) 0.0609(13) Uani 1 1 d . . .
H32A H 1.0634 0.3403 0.1145 0.091 Uiso 1 1 calc R . .
H32B H 1.0083 0.4214 0.1369 0.091 Uiso 1 1 calc R . .
H32C H 1.0978 0.4368 0.1037 0.091 Uiso 1 1 calc R . .
C33 C 0.8210(3) 0.4602(2) 0.01592(17) 0.0595(12) Uani 1 1 d . . .
H33A H 0.8733 0.4949 0.0225 0.089 Uiso 1 1 calc R . .
H33B H 0.7888 0.4542 0.0520 0.089 Uiso 1 1 calc R . .
H33C H 0.7844 0.4890 -0.0127 0.089 Uiso 1 1 calc R . .
C34 C 0.7082(2) 0.3575(2) -0.15131(14) 0.0416(10) Uani 1 1 d . . .
C35 C 0.5891(2) 0.3468(2) -0.07421(14) 0.0370(9) Uani 1 1 d . . .
C36 C 0.6152(2) 0.3453(2) -0.13325(13) 0.0399(9) Uani 1 1 d . . .
C37 C 0.5550(2) 0.3315(3) -0.17657(15) 0.0546(12) Uani 1 1 d . . .
H37 H 0.5738 0.3315 -0.2154 0.065 Uiso 1 1 calc R . .
C38 C 0.4668(2) 0.3175(3) -0.16442(16) 0.0561(12) Uani 1 1 d . . .
H38 H 0.4269 0.3066 -0.1946 0.067 Uiso 1 1 calc R . .
C39 C 0.4392(2) 0.3197(3) -0.10870(16) 0.0523(11) Uani 1 1 d . . .
H39 H 0.3796 0.3114 -0.1004 0.063 Uiso 1 1 calc R . .
C40 C 0.4973(2) 0.3339(2) -0.06394(14) 0.0367(9) Uani 1 1 d . . .
C41 C 0.3963(2) 0.3427(2) 0.02031(15) 0.0370(9) Uani 1 1 d . . .
C42 C 0.4640(2) 0.3690(2) 0.12241(14) 0.0390(9) Uani 1 1 d . . .
C43 C 0.3930(2) 0.3550(2) 0.08511(16) 0.0421(10) Uani 1 1 d . . .
C44 C 0.3090(2) 0.3507(3) 0.11090(17) 0.0575(12) Uani 1 1 d . . .
H44 H 0.2602 0.3398 0.0872 0.069 Uiso 1 1 calc R . .
C45 C 0.2967(3) 0.3619(4) 0.1689(2) 0.0836(17) Uani 1 1 d . . .
H45 H 0.2399 0.3616 0.1846 0.100 Uiso 1 1 calc R . .
C46 C 0.3680(3) 0.3737(4) 0.2044(2) 0.0849(17) Uani 1 1 d . . .
H46 H 0.3609 0.3791 0.2448 0.102 Uiso 1 1 calc R . .
C47 C 0.4496(3) 0.3775(3) 0.18005(17) 0.0602(13) Uani 1 1 d . . .
C48 C 0.5787(3) 0.4639(3) 0.0948(2) 0.0815(16) Uani 1 1 d . . .
H48A H 0.5485 0.4927 0.0631 0.122 Uiso 1 1 calc R . .
H48B H 0.6412 0.4635 0.0872 0.122 Uiso 1 1 calc R . .
H48C H 0.5673 0.4951 0.1307 0.122 Uiso 1 1 calc R . .
C1S C 0.7527(4) 0.0540(5) 0.1795(3) 0.140(3) Uani 1 1 d . . .
H1S1 H 0.7934 0.0313 0.2081 0.210 Uiso 1 1 calc R . .
H1S2 H 0.7778 0.0478 0.1410 0.210 Uiso 1 1 calc R . .
H1S3 H 0.6983 0.0215 0.1815 0.210 Uiso 1 1 calc R . .
C2S C 0.7011(4) 0.4427(4) 0.6689(3) 0.108(2) Uani 1 1 d . . .
H2S1 H 0.7549 0.4606 0.6878 0.163 Uiso 1 1 calc R . .
H2S2 H 0.6551 0.4843 0.6780 0.163 Uiso 1 1 calc R . .
H2S3 H 0.7101 0.4410 0.6272 0.163 Uiso 1 1 calc R . .
O1S O 0.7366(3) 0.1418(3) 0.19065(15) 0.1312(16) Uani 1 1 d . . .
H1S H 0.7055 0.1463 0.2200 0.197 Uiso 1 1 calc R . .
O2S O 0.6772(2) 0.3604(2) 0.68840(12) 0.0948(12) Uani 1 1 d . . .
H2S H 0.6939 0.3539 0.7224 0.142 Uiso 1 1 calc R . .
C1X C 0.7200(6) 0.1614(2) 0.6581(3) 0.073(5) Uiso 0.239(4) 1 d PRD A 2
H10B H 0.6814 0.1852 0.6493 0.100 Uiso 0.761(4) 1 d PRD A 1

loop_
_atom_site_aniso_label
_atom_site_aniso_U_11
_atom_site_aniso_U_22
_atom_site_aniso_U_33
_atom_site_aniso_U_23
_atom_site_aniso_U_13
_atom_site_aniso_U_12
Na1 0.0384(7) 0.0618(9) 0.0536(9) -0.0039(7) -0.0090(7) -0.0080(7)
Na2 0.0325(7) 0.0631(9) 0.0416(8) -0.0001(7) -0.0047(6) 0.0074(7)
N1 0.0324(14) 0.086(2) 0.0197(14) -0.0039(15) 0.0083(11) 0.0049(16)
N2 0.0195(12) 0.0467(17) 0.0549(18) -0.0029(14) 0.0026(12) 0.0029(13)
N3 0.118(3) 0.152(4) 0.0202(18) 0.003(2) 0.014(2) 0.009(3)
N4 0.0277(14) 0.0660(19) 0.0397(16) -0.0011(15) -0.0045(12) -0.0035(15)
N5 0.0279(13) 0.0545(17) 0.0240(14) 0.0044(13) -0.0046(11) 0.0019(13)
N6 0.068(2) 0.130(3) 0.0378(19) -0.021(2) 0.0064(17) 0.005(2)
O1 0.0386(12) 0.0669(16) 0.0503(15) 0.0021(13) -0.0115(12) -0.0070(12)
O2 0.0312(11) 0.0633(16) 0.0740(17) -0.0007(14) 0.0017(12) -0.0026(12)
O3 0.0348(11) 0.0486(13) 0.0397(13) -0.0014(11) 0.0063(10) 0.0017(11)
O4 0.0507(14) 0.160(3) 0.0308(14) -0.0092(17) 0.0050(12) 0.0063(19)
O5 0.0291(10) 0.0645(15) 0.0255(11) -0.0069(11) 0.0038(9) 0.0012(11)
O6 0.0314(12) 0.0730(18) 0.0623(17) 0.0047(14) 0.0031(12) 0.0028(13)
O7 0.0351(12) 0.0510(14) 0.0402(13) -0.0010(11) 0.0011(10) -0.0068(12)
O8 0.084(3) 0.174(5) 0.074(3) 0.026(3) -0.016(2) -0.057(3)
O9 0.142(4) 0.158(5) 0.081(3) 0.056(3) -0.029(3) -0.027(4)
O10 0.092(2) 0.105(2) 0.0556(19) 0.0086(17) 0.0047(17) -0.011(2)
O11 0.0396(12) 0.0739(17) 0.0365(14) -0.0109(12) -0.0038(11) 0.0112(13)
O12 0.0308(11) 0.0671(16) 0.0524(15) 0.0007(13) -0.0027(11) 0.0035(12)
O13 0.0328(11) 0.0488(13) 0.0323(12) 0.0001(11) 0.0072(10) -0.0056(11)
O14 0.0399(13) 0.132(2) 0.0318(14) -0.0051(16) 0.0008(11) -0.0018(16)
O15 0.0241(10) 0.0569(14) 0.0342(12) -0.0015(11) -0.0062(9) 0.0001(11)
O16 0.0128(9) 0.0809(18) 0.0485(14) -0.0119(13) -0.0065(10) -0.0034(12)
O17 0.0342(12) 0.0516(14) 0.0473(14) -0.0028(12) 0.0019(10) -0.0022(12)
O18 0.099(2) 0.228(4) 0.061(2) -0.036(3) -0.0214(19) 0.033(3)
O19 0.131(3) 0.215(4) 0.063(2) -0.056(3) 0.001(2) 0.009(3)
O20 0.081(2) 0.130(3) 0.0559(19) -0.0135(19) -0.0069(16) -0.002(2)
C1 0.0404(17) 0.0371(19) 0.0377(19) -0.0045(16) 0.0124(15) -0.0011(17)
C2 0.0295(16) 0.0379(19) 0.059(2) -0.0054(17) -0.0012(16) 0.0034(17)
C3 0.0308(17) 0.058(2) 0.070(3) 0.002(2) 0.0168(17) 0.0004(18)
C4 0.044(2) 0.105(3) 0.0311(19) -0.002(2) 0.0154(16) 0.010(2)
C5 0.0316(18) 0.109(3) 0.040(2) -0.009(2) 0.0059(16) 0.009(2)
C6 0.0272(17) 0.059(2) 0.0389(19) -0.0010(18) 0.0080(15) 0.0047(18)
C7 0.0295(16) 0.0368(19) 0.050(2) 0.0026(17) 0.0089(15) 0.0020(16)
C8 0.060(2) 0.059(2) 0.060(3) 0.007(2) -0.007(2) 0.000(2)
C9 0.041(2) 0.060(2) 0.072(3) 0.013(2) 0.011(2) -0.0026(19)
C10 0.051(2) 0.080(3) 0.0262(19) -0.0115(19) -0.0024(16) 0.000(2)
C11 0.0193(14) 0.046(2) 0.0360(18) -0.0017(15) -0.0053(13) -0.0013(15)
C12 0.0329(17) 0.066(2) 0.040(2) 0.0025(18) 0.0036(15) 0.0041(19)
C13 0.0424(19) 0.098(3) 0.030(2) -0.008(2) -0.0109(16) -0.003(2)
C14 0.045(2) 0.107(3) 0.041(2) 0.012(2) -0.0107(18) 0.017(2)
C15 0.0287(18) 0.080(3) 0.050(2) 0.001(2) -0.0028(17) -0.0001(19)
C16 0.0305(16) 0.046(2) 0.0295(18) -0.0059(15) 0.0049(14) -0.0022(16)
C17 0.0287(16) 0.0306(18) 0.062(2) -0.0037(17) 0.0016(16) -0.0016(16)
C18 0.060(2) 0.043(2) 0.049(2) 0.0011(18) 0.0194(18) -0.006(2)
C19 0.0365(18) 0.046(2) 0.049(2) 0.0023(17) 0.0143(16) -0.0032(18)
C20 0.055(2) 0.089(3) 0.072(3) 0.008(3) 0.027(2) 0.011(2)
C21 0.059(3) 0.168(5) 0.070(3) 0.018(3) 0.027(2) 0.016(3)
C22 0.087(3) 0.149(5) 0.050(3) 0.012(3) 0.038(2) -0.005(4)
C23 0.077(3) 0.093(3) 0.040(2) 0.006(2) 0.005(2) -0.002(3)
C24 0.066(3) 0.064(3) 0.096(4) 0.014(3) 0.014(3) 0.021(2)
C25 0.0228(15) 0.0380(19) 0.0353(18) -0.0041(15) 0.0045(14) -0.0076(15)
C26 0.0386(17) 0.0386(19) 0.0398(19) 0.0013(16) 0.0097(15) -0.0035(17)
C27 0.0304(17) 0.068(2) 0.042(2) -0.0001(19) 0.0001(15) 0.0014(19)
C28 0.041(2) 0.082(3) 0.051(2) -0.006(2) 0.0110(18) 0.000(2)
C29 0.041(2) 0.075(3) 0.038(2) -0.0073(19) -0.0006(16) -0.003(2)
C30 0.0244(16) 0.055(2) 0.045(2) -0.0007(18) 0.0031(15) -0.0040(17)
C31 0.0327(17) 0.0359(19) 0.051(2) 0.0109(17) -0.0072(16) -0.0150(17)
C32 0.061(2) 0.072(3) 0.049(2) 0.005(2) -0.011(2) 0.004(2)
C33 0.053(2) 0.066(3) 0.059(3) -0.030(2) 0.011(2) 0.006(2)
C34 0.0368(18) 0.056(2) 0.0318(19) 0.0039(17) 0.0030(15) -0.0056(18)
C35 0.0348(17) 0.0339(19) 0.0423(19) 0.0039(15) -0.0092(15) 0.0029(16)
C36 0.0363(17) 0.058(2) 0.0259(17) 0.0101(16) -0.0093(14) 0.0061(18)
C37 0.043(2) 0.092(3) 0.0286(19) 0.000(2) 0.0063(17) 0.000(2)
C38 0.044(2) 0.090(3) 0.034(2) -0.001(2) -0.0144(17) -0.007(2)
C39 0.0222(17) 0.080(3) 0.054(2) -0.002(2) -0.0089(17) -0.0071(19)
C40 0.0252(15) 0.049(2) 0.0361(19) 0.0022(16) -0.0039(15) 0.0047(17)
C41 0.0371(17) 0.0276(18) 0.046(2) -0.0050(16) 0.0081(16) 0.0000(16)
C42 0.0376(18) 0.0382(19) 0.0410(19) 0.0023(16) 0.0009(15) 0.0019(18)
C43 0.0343(18) 0.036(2) 0.056(2) -0.0022(17) 0.0008(17) 0.0015(17)
C44 0.0323(19) 0.081(3) 0.060(3) -0.007(2) 0.0094(18) 0.000(2)
C45 0.053(2) 0.121(4) 0.077(3) -0.016(3) 0.028(2) 0.002(3)
C46 0.079(3) 0.130(4) 0.046(3) -0.015(3) 0.008(2) -0.001(3)
C47 0.050(2) 0.083(3) 0.048(2) -0.007(2) 0.0038(19) -0.004(2)
C48 0.094(3) 0.063(3) 0.087(3) -0.005(3) 0.032(3) -0.018(3)
C1S 0.135(5) 0.182(6) 0.103(5) -0.050(5) 0.027(4) -0.017(5)
C2S 0.132(5) 0.086(4) 0.107(5) 0.010(3) -0.008(4) -0.007(4)
O1S 0.134(3) 0.199(4) 0.060(2) 0.011(3) 0.035(2) 0.017(3)
O2S 0.085(2) 0.152(3) 0.0478(18) -0.005(2) -0.0167(16) -0.026(2)

loop_
_atom_type_symbol
_atom_type_description
_atom_type_scat_dispersion_real
_atom_type_scat_dispersion_imag
_atom_type_scat_source
C C 0.0033 0.0016 'International Tables Vol C Tables 4.2.6.8 and 6.1.1.4'
H H 0.0000 0.0000 'International Tables Vol C Tables 4.2.6.8 and 6.1.1.4'
N N 0.0061 0.0033 'International Tables Vol C Tables 4.2.6.8 and 6.1.1.4'
O O 0.0106 0.0060 'International Tables Vol C Tables 4.2.6.8 and 6.1.1.4'
Na Na 0.0362 0.0249 'International Tables Vol C Tables 4.2.6.8 and 6.1.1.4'

loop_
_geom_angle_atom_site_label_1
_geom_angle_atom_site_label_2
_geom_angle_atom_site_label_3
_geom_angle
_geom_angle_site_symmetry_1
_geom_angle_site_symmetry_3
O6 Na1 O10 103.34(11) 4_556 .
O6 Na1 O5 136.02(10) 4_556 .
O10 Na1 O5 118.74(11) . .
O6 Na1 O2 90.31(10) 4_556 4_456
O10 Na1 O2 111.83(12) . 4_456
O5 Na1 O2 85.79(9) . 4_456
O6 Na1 O3 81.49(9) 4_556 .
O10 Na1 O3 99.85(11) . .
O5 Na1 O3 79.43(8) . .
O2 Na1 O3 148.31(10) 4_456 .
O16 Na2 O20 104.80(11) 4 .
O16 Na2 O15 137.32(10) 4 .
O20 Na2 O15 115.93(12) . .
O16 Na2 O12 91.05(9) 4 4_455
O20 Na2 O12 111.93(11) . 4_455
O15 Na2 O12 85.46(9) . 4_455
O16 Na2 O13 81.60(8) 4 .
O20 Na2 O13 99.12(11) . .
O15 Na2 O13 80.02(8) . .
O12 Na2 O13 148.94(9) 4_455 .
C10 N1 C6 129.2(3) . .
C17 N2 C16 127.6(3) . .
O9A N3 O8A 120.7(18) . .
O9A N3 O8 104.7(12) . .
O8A N3 O8 67.9(14) . .
O9A N3 O9 50.8(12) . .
O8A N3 O9 82.2(14) . .
O8 N3 O9 121.9(5) . .
O9A N3 C23 113.2(12) . .
O8A N3 C23 120.0(14) . .
O8 N3 C23 121.8(4) . .
O9 N3 C23 116.3(5) . .
C34 N4 C30 128.8(3) . .
C41 N5 C40 129.3(3) . .
O19 N6 O18 122.2(4) . .
O19 N6 C47 120.7(4) . .
O18 N6 C47 117.0(3) . .
C7 O1 C8 117.6(3) . .
C7 O2 Na1 150.2(2) . 4_556
C1 O3 C9 113.8(3) . .
C1 O3 Na1 129.53(19) . .
C9 O3 Na1 108.18(18) . .
C11 O5 Na1 131.2(2) . .
C17 O6 Na1 139.2(2) . 4_456
C18 O7 C24 113.6(3) . .
C1X O10 Na1 130.7(2) . .
C31 O11 C32 116.6(3) . .
C31 O12 Na2 149.9(2) . 4
C25 O13 C33 114.1(3) . .
C25 O13 Na2 128.67(18) . .
C33 O13 Na2 108.73(19) . .
C35 O15 Na2 128.7(2) . .
C41 O16 Na2 141.4(2) . 4_455
C42 O17 C48 113.3(3) . .
O3 C1 C6 117.5(3) . .
O3 C1 C2 121.3(3) . .
C6 C1 C2 121.0(3) . .
C1 C2 C3 117.9(3) . .
C1 C2 C7 126.1(3) . .
C3 C2 C7 115.9(3) . .
C4 C3 C2 120.7(3) . .
C3 C4 C5 119.6(3) . .
C6 C5 C4 121.6(3) . .
C5 C6 C1 119.1(3) . .
C5 C6 N1 124.7(3) . .
C1 C6 N1 116.3(3) . .
O2 C7 O1 122.6(3) . .
O2 C7 C2 122.7(3) . .
O1 C7 C2 114.7(3) . .
O4 C10 N1 124.6(3) . .
O4 C10 C12 121.7(3) . .
N1 C10 C12 113.7(3) . .
O5 C11 C12 124.0(3) . .
O5 C11 C16 119.1(3) . .
C12 C11 C16 117.0(3) . .
C11 C12 C13 120.2(3) . .
C11 C12 C10 124.7(3) . .
C13 C12 C10 115.1(3) . .
C14 C13 C12 120.1(3) . .
C13 C14 C15 120.3(3) . .
C16 C15 C14 120.5(3) . .
C15 C16 N2 127.1(3) . .
C15 C16 C11 121.9(3) . .
N2 C16 C11 110.9(3) . .
O6 C17 N2 122.7(3) . .
O6 C17 C19 119.6(3) . .
N2 C17 C19 117.7(3) . .
O7 C18 C19 121.7(3) . .
O7 C18 C23 119.1(3) . .
C19 C18 C23 119.2(3) . .
C18 C19 C20 119.5(3) . .
C18 C19 C17 126.0(3) . .
C20 C19 C17 114.4(3) . .
C21 C20 C19 121.8(4) . .
C22 C21 C20 119.3(4) . .
C21 C22 C23 121.4(4) . .
C18 C23 C22 118.8(4) . .
C18 C23 N3 121.1(4) . .
C22 C23 N3 120.1(4) . .
O13 C25 C30 117.6(3) . .
O13 C25 C26 122.1(3) . .
C30 C25 C26 120.0(3) . .
C27 C26 C25 118.6(3) . .
C27 C26 C31 116.2(3) . .
C25 C26 C31 125.2(3) . .
C28 C27 C26 121.6(3) . .
C27 C28 C29 121.1(3) . .
C28 C29 C30 118.9(3) . .
C25 C30 C29 119.7(3) . .
C25 C30 N4 115.9(3) . .
C29 C30 N4 124.4(3) . .
O12 C31 O11 122.8(3) . .
O12 C31 C26 122.2(3) . .
O11 C31 C26 114.9(3) . .
O14 C34 N4 122.1(3) . .
O14 C34 C36 123.6(3) . .
N4 C34 C36 114.3(3) . .
O15 C35 C36 125.2(3) . .
O15 C35 C40 119.2(3) . .
C36 C35 C40 115.5(3) . .
C37 C36 C35 120.7(3) . .
C37 C36 C34 117.0(3) . .
C35 C36 C34 122.3(3) . .
C36 C37 C38 121.7(3) . .
C39 C38 C37 119.2(3) . .
C38 C39 C40 121.0(3) . .
C39 C40 N5 125.5(3) . .
C39 C40 C35 121.8(3) . .
N5 C40 C35 112.7(3) . .
O16 C41 N5 123.9(3) . .
O16 C41 C43 118.8(3) . .
N5 C41 C43 117.3(3) . .
C47 C42 O17 120.8(3) . .
C47 C42 C43 119.4(3) . .
O17 C42 C43 119.8(3) . .
C42 C43 C44 116.8(3) . .
C42 C43 C41 127.0(3) . .
C44 C43 C41 116.2(3) . .
C45 C44 C43 122.2(4) . .
C44 C45 C46 119.5(4) . .
C47 C46 C45 118.8(4) . .
C42 C47 C46 123.2(4) . .
C42 C47 N6 122.7(3) . .
C46 C47 N6 114.1(4) . .

loop_
_geom_bond_atom_site_label_1
_geom_bond_atom_site_label_2
_geom_bond_distance
_geom_bond_site_symmetry_2
Na1 O6 2.256(3) 4_556
Na1 O10 2.256(3) .
Na1 O5 2.280(3) .
Na1 O2 2.352(3) 4_456
Na1 O3 2.711(2) .
Na2 O16 2.247(3) 4
Na2 O20 2.249(3) .
Na2 O15 2.279(2) .
Na2 O12 2.354(3) 4_455
Na2 O13 2.664(2) .
N1 C10 1.342(4) .
N1 C6 1.407(4) .
N2 C17 1.356(4) .
N2 C16 1.405(4) .
N3 O9A 0.99(2) .
N3 O8A 1.13(3) .
N3 O8 1.229(6) .
N3 O9 1.262(6) .
N3 C23 1.448(6) .
N4 C34 1.363(4) .
N4 C30 1.418(4) .
N5 C41 1.330(4) .
N5 C40 1.416(4) .
N6 O19 1.165(5) .
N6 O18 1.207(5) .
N6 C47 1.484(5) .
O1 C7 1.308(4) .
O1 C8 1.437(4) .
O2 C7 1.216(4) .
O2 Na1 2.352(3) 4_556
O3 C1 1.382(4) .
O3 C9 1.441(4) .
O4 C10 1.209(4) .
O5 C11 1.303(3) .
O6 C17 1.233(4) .
O6 Na1 2.256(3) 4_456
O7 C18 1.369(4) .
O7 C24 1.436(4) .
O10 C1X 1.511(9) .
O11 C31 1.320(4) .
O11 C32 1.450(4) .
O12 C31 1.208(4) .
O12 Na2 2.354(3) 4
O13 C25 1.370(4) .
O13 C33 1.432(4) .
O14 C34 1.228(4) .
O15 C35 1.292(4) .
O16 C41 1.225(4) .
O16 Na2 2.247(3) 4_455
O17 C42 1.379(4) .
O17 C48 1.446(5) .
C1 C6 1.383(5) .
C1 C2 1.394(4) .
C2 C3 1.411(5) .
C2 C7 1.489(5) .
C3 C4 1.362(5) .
C4 C5 1.378(5) .
C5 C6 1.365(5) .
C10 C12 1.497(5) .
C11 C12 1.402(4) .
C11 C16 1.443(4) .
C12 C13 1.422(5) .
C13 C14 1.377(5) .
C14 C15 1.393(5) .
C15 C16 1.348(5) .
C17 C19 1.508(5) .
C18 C19 1.378(5) .
C18 C23 1.404(5) .
C19 C20 1.393(5) .
C20 C21 1.359(6) .
C21 C22 1.352(6) .
C22 C23 1.408(6) .
C25 C30 1.392(4) .
C25 C26 1.398(4) .
C26 C27 1.376(4) .
C26 C31 1.490(5) .
C27 C28 1.356(5) .
C28 C29 1.375(5) .
C29 C30 1.401(5) .
C34 C36 1.491(5) .
C35 C36 1.417(4) .
C35 C40 1.435(4) .
C36 C37 1.373(5) .
C37 C38 1.393(5) .
C38 C39 1.351(5) .
C39 C40 1.377(5) .
C41 C43 1.505(5) .
C42 C47 1.352(5) .
C42 C43 1.400(5) .
C43 C44 1.415(5) .
C44 C45 1.360(6) .
C45 C46 1.375(6) .
C46 C47 1.367(6) .
C1S O1S 1.387(8) .
C2S O2S 1.384(6) .

loop_
_geom_hbond_atom_site_label_D
_geom_hbond_atom_site_label_H
_geom_hbond_atom_site_label_A
_geom_hbond_distance_DH
_geom_hbond_distance_HA
_geom_hbond_distance_DA
_geom_hbond_angle_DHA
_geom_hbond_site_symmetry_A
N1 H1N O5 0.887(15) 1.84(2) 2.620(3) 145(3) .
N2 H2N O7 0.890(15) 2.10(2) 2.704(3) 124(2) .
N2 H2N O5 0.890(15) 2.11(2) 2.584(3) 112.5(19) .
N4 H4N O15 0.904(15) 1.83(2) 2.584(3) 140(2) .
N4 H4N O13 0.904(15) 2.16(2) 2.648(3) 113(2) .
N5 H5N O17 0.903(15) 1.919(19) 2.701(3) 144(2) .
O10 H10A O2S 0.862(15) 1.878(18) 2.722(5) 166(2) .
O20 H20A O1S 0.887(15) 1.858(16) 2.709(6) 160(2) .
O1S H1S O4 0.83 1.84 2.643(4) 163.2 .
O2S H2S O14 0.83 1.84 2.670(4) 173.7 1_556
